data_1554666
loop_
_publ_author_name
'Zhao, Na'
'Gao, Wangwang'
'Zhang, Min'
'Yang, Junfang'
'Zheng, Xiaoyan'
'Li, Yue'
'Cui, Rongrong'
'Yin, Wei'
'Li, Nan'

_publ_section_title
;
 Regulation of circular dichroism behavior and construction of tunable
 solid-state circularly polarized luminescence based on BINOL derivatives
;
_journal_issue 8
_journal_name_full 'Materials Chemistry Frontiers'
_journal_page_first 1613
_journal_paper_doi 10.1039/C9QM00292H
_journal_volume 3
_journal_year 2019
_chemical_formula_sum 'C33 H22 N4 O2'
_chemical_formula_weight 506.55
_space_group_IT_number 20
_space_group_name_Hall 'C 2c 2'
_space_group_name_H-M_alt 'C 2 2 21'
_symmetry_cell_setting orthorhombic
_symmetry_space_group_name_H-M 'C 2 2 21'
_atom_sites_solution_hydrogens geom
_atom_sites_solution_primary direct
_atom_sites_solution_secondary difmap
_audit_creation_method SHELXL-97
_audit_update_record
;
2018-02-11 deposited with the CCDC.	2019-06-04 downloaded from the CCDC.
;
_cell_angle_alpha 90.00
_cell_angle_beta 90.00
_cell_angle_gamma 90.00
_cell_formula_units_Z 4
_cell_length_a 12.0721(6)
_cell_length_b 17.9566(12)
_cell_length_c 12.2305(6)
_cell_measurement_reflns_used 2985
_cell_measurement_temperature 293(2)
_cell_measurement_theta_max 71.5610
_cell_measurement_theta_min 4.3920
_cell_volume 2651.3(3)
_computing_cell_refinement 'Bruker FRAMBO'
_computing_data_collection 'Bruker FRAMBO'
_computing_data_reduction 'Bruker SAINT'
_computing_molecular_graphics 'Bruker SHELXTL'
_computing_publication_material 'Bruker SHELXTL'
_computing_structure_refinement 'SHELXL-97 (Sheldrick, 1997)'
_computing_structure_solution 'SHELXS-97 (Sheldrick, 1990)'
_diffrn_ambient_temperature 293(2)
_diffrn_detector 'CCD plate'
_diffrn_detector_area_resol_mean 16.0356
_diffrn_detector_type Eos
_diffrn_measured_fraction_theta_full 0.999
_diffrn_measured_fraction_theta_max 0.999
_diffrn_measurement_device 'four-circle diffractometer'
_diffrn_measurement_device_type 'Xcalibur, Eos, Gemini'
_diffrn_radiation_monochromator graphite
_diffrn_radiation_source 'fine-focus sealed tube'
_diffrn_radiation_type CuK\a
_diffrn_radiation_wavelength 1.54178
_diffrn_reflns_av_R_equivalents 0.0222
_diffrn_reflns_av_sigmaI/netI 0.0235
_diffrn_reflns_limit_h_max 14
_diffrn_reflns_limit_h_min -14
_diffrn_reflns_limit_k_max 21
_diffrn_reflns_limit_k_min -21
_diffrn_reflns_limit_l_max 14
_diffrn_reflns_limit_l_min -9
_diffrn_reflns_number 6673
_diffrn_reflns_theta_full 66.04
_diffrn_reflns_theta_max 66.04
_diffrn_reflns_theta_min 4.93
_exptl_absorpt_coefficient_mu 0.646
_exptl_absorpt_correction_T_max 0.8055
_exptl_absorpt_correction_T_min 0.7822
_exptl_absorpt_correction_type multi-scan
_exptl_absorpt_process_details sadabs
_exptl_crystal_density_diffrn 1.269
_exptl_crystal_density_method 'not measured'
_exptl_crystal_description block
_exptl_crystal_F_000 1056
_exptl_crystal_size_max 0.40
_exptl_crystal_size_mid 0.38
_exptl_crystal_size_min 0.35
_refine_diff_density_max 0.122
_refine_diff_density_min -0.142
_refine_diff_density_rms 0.030
_refine_ls_abs_structure_details 'Flack H D (1983), Acta Cryst. A39, 876-881'
_refine_ls_abs_structure_Flack 0.0(4)
_refine_ls_extinction_coef 0.0031(3)
_refine_ls_extinction_expression Fc^*^=kFc[1+0.001xFc^2^\l^3^/sin(2\q)]^-1/4^
_refine_ls_extinction_method SHELXL
_refine_ls_goodness_of_fit_ref 1.054
_refine_ls_hydrogen_treatment constr
_refine_ls_matrix_type full
_refine_ls_number_parameters 200
_refine_ls_number_reflns 2286
_refine_ls_number_restraints 57
_refine_ls_restrained_S_all 1.119
_refine_ls_R_factor_all 0.0454
_refine_ls_R_factor_gt 0.0396
_refine_ls_shift/su_max 0.000
_refine_ls_shift/su_mean 0.000
_refine_ls_structure_factor_coef Fsqd
_refine_ls_weighting_details 'calc w=1/[\s^2^(Fo^2^)+(0.0603P)^2^+0.2303P] where P=(Fo^2^+2Fc^2^)/3'
_refine_ls_weighting_scheme calc
_refine_ls_wR_factor_gt 0.1014
_refine_ls_wR_factor_ref 0.1069
_reflns_number_gt 2039
_reflns_number_total 2286
_reflns_threshold_expression >2sigma(I)
_cod_data_source_file c9qm00292h2.cif
_cod_data_source_block 3
_cod_depositor_comments
;
The following automatic conversions were performed:

data item '_symmetry_cell_setting' value 'Orthorhombic' was changed
to 'orthorhombic' in accordance with the
/home/saulius/struct/COD-crude-data/automatic-downloads/DataCite-retrospective/RSC/depositions/lib/dictionaries/cif_core.dic
dictionary named 'cif_core.dic' version 2.4.2 last updated on
2011-04-26.

Automatic conversion script
Id: cif_fix_values 6909 2019-04-08 15:41:33Z antanas 
;
_cod_original_sg_symbol_H-M C222(1)
_cod_database_code 1554666

loop_
_symmetry_equiv_pos_as_xyz
'x, y, z'
'-x, -y, z+1/2'
'x, -y, -z'
'-x, y, -z+1/2'
'x+1/2, y+1/2, z'
'-x+1/2, -y+1/2, z+1/2'
'x+1/2, -y+1/2, -z'
'-x+1/2, y+1/2, -z+1/2'

loop_
_atom_site_label
_atom_site_type_symbol
_atom_site_fract_x
_atom_site_fract_y
_atom_site_fract_z
_atom_site_U_iso_or_equiv
_atom_site_adp_type
_atom_site_occupancy
_atom_site_symmetry_multiplicity
_atom_site_calc_flag
_atom_site_refinement_flags
O1 O 0.20958(14) -0.03447(9) 0.66895(15) 0.0852(6) Uani 1 1 d D
N1 N 0.3354(2) 0.09043(15) 1.06883(17) 0.0916(7) Uani 1 1 d .
N2 N 0.2763(3) 0.27185(17) 0.8401(2) 0.1148(10) Uani 1 1 d .
C1 C 0.10556(16) 0.03288(12) 0.53694(15) 0.0513(5) Uani 1 1 d .
C2 C 0.16075(17) 0.03011(12) 0.63560(17) 0.0583(5) Uani 1 1 d .
C3 C 0.16350(16) 0.09262(12) 0.70778(15) 0.0560(5) Uani 1 1 d .
C4 C 0.11401(17) 0.15770(12) 0.67494(16) 0.0564(5) Uani 1 1 d .
H4 H 0.1185 0.1993 0.7200 0.068 Uiso 1 1 calc R
C5 C 0.05690(16) 0.16316(12) 0.57537(15) 0.0536(5) Uani 1 1 d .
C6 C 0.04983(15) 0.09963(12) 0.50617(15) 0.0514(5) Uani 1 1 d .
C7 C -0.01371(19) 0.10540(13) 0.41018(16) 0.0611(5) Uani 1 1 d .
H7 H -0.0194 0.0643 0.3642 0.073 Uiso 1 1 calc R
C8 C -0.0668(2) 0.16912(15) 0.38280(19) 0.0719(7) Uani 1 1 d .
H8 H -0.1089 0.1711 0.3192 0.086 Uiso 1 1 calc R
C9 C -0.0585(2) 0.23174(16) 0.4497(2) 0.0783(8) Uani 1 1 d .
H9 H -0.0942 0.2756 0.4299 0.094 Uiso 1 1 calc R
C10 C 0.0018(2) 0.22911(13) 0.5442(2) 0.0664(6) Uani 1 1 d .
H10 H 0.0066 0.2712 0.5883 0.080 Uiso 1 1 calc R
C11 C 0.21248(18) 0.08202(13) 0.81556(17) 0.0611(6) Uani 1 1 d .
H11 H 0.2129 0.0331 0.8407 0.073 Uiso 1 1 calc R
C12 C 0.25684(17) 0.13201(13) 0.88370(16) 0.0605(5) Uani 1 1 d .
C13 C 0.29980(18) 0.10937(14) 0.98729(17) 0.0666(6) Uani 1 1 d .
C14 C 0.2674(2) 0.21013(17) 0.85904(19) 0.0758(7) Uani 1 1 d .
C15 C 0.3054(6) -0.0662(4) 0.6478(6) 0.091(2) Uani 0.50 1 d PDU
H15A H 0.3025 -0.0986 0.5854 0.109 Uiso 0.50 1 d PR
H15B H 0.3245 -0.0954 0.7109 0.109 Uiso 0.50 1 d PR
C16 C 0.3920(6) -0.0088(5) 0.6354(6) 0.098(2) Uani 0.50 1 d PDU
H16A H 0.4637 -0.0320 0.6356 0.117 Uiso 0.50 1 d PR
H16B H 0.3893 0.0233 0.6981 0.117 Uiso 0.50 1 d PR
C17 C 0.3875(5) 0.0414(4) 0.5319(5) 0.0798(16) Uani 0.50 1 d PDU
H17A H 0.4455 0.0779 0.5354 0.096 Uiso 0.50 1 d PR
H17B H 0.3180 0.0674 0.5312 0.096 Uiso 0.50 1 d PR
C18 C 0.3980(5) -0.0020(5) 0.4279(5) 0.0804(18) Uani 0.50 1 d PDU
H18A H 0.3717 -0.0517 0.4405 0.096 Uiso 0.50 1 d PR
H18B H 0.4751 -0.0052 0.4091 0.096 Uiso 0.50 1 d PR
C19 C 0.3358(5) 0.0306(4) 0.3293(5) 0.0698(17) Uani 0.50 1 d PDU
H19A H 0.3568 0.0031 0.2653 0.084 Uiso 0.50 1 d PR
H19B H 0.3623 0.0805 0.3195 0.084 Uiso 0.50 1 d PR

loop_
_atom_site_aniso_label
_atom_site_aniso_U_11
_atom_site_aniso_U_22
_atom_site_aniso_U_33
_atom_site_aniso_U_23
_atom_site_aniso_U_13
_atom_site_aniso_U_12
O1 0.0841(11) 0.0689(10) 0.1025(13) -0.0098(9) -0.0397(11) 0.0180(9)
N1 0.0939(16) 0.1281(18) 0.0527(12) -0.0002(12) -0.0125(11) 0.0098(14)
N2 0.135(2) 0.1131(19) 0.0958(18) 0.0206(16) -0.0188(17) -0.0597(18)
C1 0.0453(9) 0.0667(12) 0.0421(9) -0.0036(9) 0.0016(8) -0.0003(9)
C2 0.0540(11) 0.0696(13) 0.0512(11) -0.0042(10) -0.0069(9) 0.0070(10)
C3 0.0537(11) 0.0718(13) 0.0423(10) -0.0039(10) -0.0021(9) 0.0033(10)
C4 0.0538(10) 0.0677(12) 0.0477(10) -0.0065(10) 0.0034(9) 0.0015(9)
C5 0.0491(10) 0.0670(13) 0.0447(10) 0.0034(10) 0.0080(8) 0.0009(9)
C6 0.0453(9) 0.0700(12) 0.0390(9) 0.0038(9) 0.0060(8) -0.0005(9)
C7 0.0597(12) 0.0809(14) 0.0428(10) 0.0092(10) -0.0009(9) -0.0022(11)
C8 0.0687(13) 0.0939(18) 0.0531(13) 0.0175(13) -0.0050(11) 0.0034(13)
C9 0.0769(15) 0.0871(17) 0.0709(15) 0.0272(14) 0.0041(14) 0.0168(14)
C10 0.0700(13) 0.0703(13) 0.0589(13) 0.0091(11) 0.0070(12) 0.0061(12)
C11 0.0584(11) 0.0783(13) 0.0466(11) -0.0041(10) -0.0022(9) 0.0054(11)
C12 0.0535(11) 0.0865(15) 0.0416(10) -0.0020(10) 0.0022(9) -0.0046(10)
C13 0.0616(12) 0.0938(16) 0.0444(12) -0.0068(12) 0.0016(10) 0.0010(12)
C14 0.0753(15) 0.101(2) 0.0511(12) 0.0073(13) -0.0060(11) -0.0330(14)
C15 0.108(5) 0.096(5) 0.068(4) -0.006(3) 0.009(4) 0.039(4)
C16 0.073(4) 0.160(6) 0.060(4) -0.009(5) -0.025(4) 0.016(4)
C17 0.057(3) 0.108(4) 0.074(4) -0.010(3) -0.001(3) -0.008(3)
C18 0.057(3) 0.127(5) 0.057(4) -0.006(4) 0.013(3) -0.021(3)
C19 0.072(4) 0.077(4) 0.061(4) -0.001(3) 0.005(3) -0.026(3)

loop_
_atom_type_symbol
_atom_type_description
_atom_type_scat_dispersion_real
_atom_type_scat_dispersion_imag
_atom_type_scat_source
C C 0.0181 0.0091 'International Tables Vol C Tables 4.2.6.8 and 6.1.1.4'
H H 0.0000 0.0000 'International Tables Vol C Tables 4.2.6.8 and 6.1.1.4'
N N 0.0311 0.0180 'International Tables Vol C Tables 4.2.6.8 and 6.1.1.4'
O O 0.0492 0.0322 'International Tables Vol C Tables 4.2.6.8 and 6.1.1.4'

loop_
_geom_angle_atom_site_label_1
_geom_angle_atom_site_label_2
_geom_angle_atom_site_label_3
_geom_angle
_geom_angle_site_symmetry_1
_geom_angle_site_symmetry_3
C15 O1 C2 133.7(4) . .
C15 O1 C19 31.2(3) . 3_556
C2 O1 C19 113.4(3) . 3_556
C2 C1 C6 119.30(18) . .
C2 C1 C1 120.2(2) . 3_556
C6 C1 C1 120.49(18) . 3_556
O1 C2 C1 120.08(19) . .
O1 C2 C3 118.26(17) . .
C1 C2 C3 121.57(19) . .
C4 C3 C2 118.56(18) . .
C4 C3 C11 123.54(19) . .
C2 C3 C11 117.76(19) . .
C3 C4 C5 121.84(19) . .
C3 C4 H4 119.1 . .
C5 C4 H4 119.1 . .
C4 C5 C10 121.67(19) . .
C4 C5 C6 119.32(19) . .
C10 C5 C6 118.94(18) . .
C7 C6 C5 118.04(19) . .
C7 C6 C1 122.69(19) . .
C5 C6 C1 119.27(16) . .
C8 C7 C6 121.8(2) . .
C8 C7 H7 119.1 . .
C6 C7 H7 119.1 . .
C7 C8 C9 120.2(2) . .
C7 C8 H8 119.9 . .
C9 C8 H8 119.9 . .
C10 C9 C8 120.4(2) . .
C10 C9 H9 119.8 . .
C8 C9 H9 119.8 . .
C9 C10 C5 120.6(2) . .
C9 C10 H10 119.7 . .
C5 C10 H10 119.7 . .
C12 C11 C3 129.7(2) . .
C12 C11 H11 115.1 . .
C3 C11 H11 115.1 . .
C11 C12 C13 120.5(2) . .
C11 C12 C14 124.0(2) . .
C13 C12 C14 115.5(2) . .
N1 C13 C12 178.7(3) . .
N2 C14 C12 179.5(3) . .
C19 C15 O1 89.2(8) 3_556 .
C19 C15 C16 30.8(7) 3_556 .
O1 C15 C16 109.9(6) . .
C19 C15 C18 51.4(7) 3_556 3_556
O1 C15 C18 109.5(5) . 3_556
C16 C15 C18 23.4(3) . 3_556
C19 C15 H15A 142.2 3_556 .
O1 C15 H15A 112.7 . .
C16 C15 H15A 111.5 . .
C18 C15 H15A 91.4 3_556 .
C19 C15 H15B 92.6 3_556 .
O1 C15 H15B 106.8 . .
C16 C15 H15B 107.1 . .
C18 C15 H15B 127.0 3_556 .
H15A C15 H15B 108.6 . .
C18 C16 C19 129.9(11) 3_556 3_556
C18 C16 C15 109.4(9) 3_556 .
C19 C16 C15 26.8(6) 3_556 .
C18 C16 C17 22.5(8) 3_556 .
C19 C16 C17 128.3(8) 3_556 .
C15 C16 C17 117.7(5) . .
C18 C16 H16A 91.5 3_556 .
C19 C16 H16A 119.6 3_556 .
C15 C16 H16A 109.6 . .
C17 C16 H16A 106.5 . .
C18 C16 H16B 129.0 3_556 .
C19 C16 H16B 81.4 3_556 .
C15 C16 H16B 108.3 . .
C17 C16 H16B 107.5 . .
H16A C16 H16B 106.8 . .
C18 C17 C18 92.5(8) 3_556 .
C18 C17 C16 20.6(7) 3_556 .
C18 C17 C16 112.7(6) . .
C18 C17 C17 62.8(7) 3_556 3_556
C18 C17 C17 31.2(3) . 3_556
C16 C17 C17 82.2(5) . 3_556
C18 C17 H17A 115.1 3_556 .
C18 C17 H17A 109.4 . .
C16 C17 H17A 109.5 . .
C17 C17 H17A 128.7 3_556 .
C18 C17 H17B 121.7 3_556 .
C18 C17 H17B 108.6 . .
C16 C17 H17B 108.6 . .
C17 C17 H17B 115.2 3_556 .
H17A C17 H17B 107.9 . .
C16 C18 C17 136.8(14) 3_556 3_556
C16 C18 C17 133.3(11) 3_556 .
C17 C18 C17 86.1(8) 3_556 .
C16 C18 C19 26.5(6) 3_556 .
C17 C18 C19 132.9(9) 3_556 .
C17 C18 C19 115.3(6) . .
C16 C18 C18 162.8(13) 3_556 3_556
C17 C18 C18 58.0(6) 3_556 3_556
C17 C18 C18 29.5(4) . 3_556
C19 C18 C18 140.2(6) . 3_556
C16 C18 C15 47.1(7) 3_556 3_556
C17 C18 C15 135.6(8) 3_556 3_556
C17 C18 C15 91.6(5) . 3_556
C19 C18 C15 23.7(3) . 3_556
C18 C18 C15 117.4(6) 3_556 3_556
C16 C18 H18A 110.5 3_556 .
C17 C18 H18A 26.6 3_556 .
C17 C18 H18A 108.7 . .
C19 C18 H18A 108.6 . .
C18 C18 H18A 83.0 3_556 .
C15 C18 H18A 118.9 3_556 .
C16 C18 H18B 82.6 3_556 .
C17 C18 H18B 103.2 3_556 .
C17 C18 H18B 108.4 . .
C19 C18 H18B 108.0 . .
C18 C18 H18B 104.0 3_556 .
C15 C18 H18B 119.4 3_556 .
H18A C18 H18B 107.7 . .
C15 C19 C16 122.4(12) 3_556 3_556
C15 C19 O1 59.6(7) 3_556 3_556
C16 C19 O1 140.5(8) 3_556 3_556
C15 C19 C18 104.9(9) 3_556 .
C16 C19 C18 23.6(5) 3_556 .
O1 C19 C18 119.7(4) 3_556 .
C15 C19 H19A 146.0 3_556 .
C16 C19 H19A 88.2 3_556 .
O1 C19 H19A 107.4 3_556 .
C18 C19 H19A 108.4 . .
C15 C19 H19B 56.0 3_556 .
C16 C19 H19B 102.4 3_556 .
O1 C19 H19B 107.0 3_556 .
C18 C19 H19B 106.9 . .
H19A C19 H19B 106.8 . .

loop_
_geom_bond_atom_site_label_1
_geom_bond_atom_site_label_2
_geom_bond_distance
_geom_bond_site_symmetry_2
O1 C15 1.316(6) .
O1 C2 1.363(2) .
O1 C19 1.525(6) 3_556
N1 C13 1.138(3) .
N2 C14 1.137(3) .
C1 C2 1.379(3) .
C1 C6 1.425(3) .
C1 C1 1.487(4) 3_556
C2 C3 1.428(3) .
C3 C4 1.373(3) .
C3 C11 1.457(3) .
C4 C5 1.403(3) .
C4 H4 0.9300 .
C5 C10 1.411(3) .
C5 C6 1.423(3) .
C6 C7 1.406(3) .
C7 C8 1.353(3) .
C7 H7 0.9300 .
C8 C9 1.394(4) .
C8 H8 0.9300 .
C9 C10 1.367(3) .
C9 H9 0.9300 .
C10 H10 0.9300 .
C11 C12 1.337(3) .
C11 H11 0.9300 .
C12 C13 1.428(3) .
C12 C14 1.441(4) .
C15 C19 0.789(8) 3_556
C15 C16 1.476(8) .
C15 C18 1.900(10) 3_556
C15 H15A 0.9600 .
C15 H15B 0.9600 .
C16 C18 0.802(7) 3_556
C16 C19 0.894(8) 3_556
C16 C17 1.556(7) .
C16 H16A 0.9600 .
C16 H16B 0.9601 .
C17 C18 0.871(8) 3_556
C17 C18 1.498(6) .
C17 C17 1.680(13) 3_556
C17 H17A 0.9600 .
C17 H17B 0.9600 .
C18 C16 0.802(7) 3_556
C18 C17 0.871(8) 3_556
C18 C19 1.537(7) .
C18 C18 1.765(12) 3_556
C18 C15 1.900(10) 3_556
C18 H18A 0.9600 .
C18 H18B 0.9600 .
C19 C15 0.789(8) 3_556
C19 C16 0.894(8) 3_556
C19 O1 1.525(6) 3_556
C19 H19A 0.9600 .
C19 H19B 0.9599 .

loop_
_geom_torsion_atom_site_label_1
_geom_torsion_atom_site_label_2
_geom_torsion_atom_site_label_3
_geom_torsion_atom_site_label_4
_geom_torsion
_geom_torsion_site_symmetry_1
_geom_torsion_site_symmetry_4
C15 O1 C2 C1 82.9(5) . .
C19 O1 C2 C1 111.7(3) 3_556 .
C15 O1 C2 C3 -100.4(5) . .
C19 O1 C2 C3 -71.5(4) 3_556 .
C6 C1 C2 O1 176.57(18) . .
C1 C1 C2 O1 -4.2(3) 3_556 .
C6 C1 C2 C3 0.0(3) . .
C1 C1 C2 C3 179.20(17) 3_556 .
O1 C2 C3 C4 -179.67(18) . .
C1 C2 C3 C4 -3.0(3) . .
O1 C2 C3 C11 -3.7(3) . .
C1 C2 C3 C11 172.95(18) . .
C2 C3 C4 C5 3.0(3) . .
C11 C3 C4 C5 -172.70(18) . .
C3 C4 C5 C10 177.04(19) . .
C3 C4 C5 C6 0.0(3) . .
C4 C5 C6 C7 176.11(19) . .
C10 C5 C6 C7 -1.0(3) . .
C4 C5 C6 C1 -3.1(3) . .
C10 C5 C6 C1 179.80(18) . .
C2 C1 C6 C7 -176.08(19) . .
C1 C1 C6 C7 4.7(3) 3_556 .
C2 C1 C6 C5 3.1(3) . .
C1 C1 C6 C5 -176.16(14) 3_556 .
C5 C6 C7 C8 0.3(3) . .
C1 C6 C7 C8 179.5(2) . .
C6 C7 C8 C9 0.7(4) . .
C7 C8 C9 C10 -1.0(4) . .
C8 C9 C10 C5 0.2(4) . .
C4 C5 C10 C9 -176.3(2) . .
C6 C5 C10 C9 0.8(3) . .
C4 C3 C11 C12 -27.7(4) . .
C2 C3 C11 C12 156.6(2) . .
C3 C11 C12 C13 179.42(19) . .
C3 C11 C12 C14 -2.0(4) . .
C11 C12 C13 N1 59(14) . .
C14 C12 C13 N1 -119(14) . .
C11 C12 C14 N2 -156(100) . .
C13 C12 C14 N2 22(52) . .
C2 O1 C15 C19 58.8(11) . 3_556
C2 O1 C15 C16 35.6(8) . .
C19 O1 C15 C16 -23.3(6) 3_556 .
C2 O1 C15 C18 10.6(8) . 3_556
C19 O1 C15 C18 -48.2(7) 3_556 3_556
C19 C15 C16 C18 -143.8(18) 3_556 3_556
O1 C15 C16 C18 -93.3(11) . 3_556
O1 C15 C16 C19 50.5(12) . 3_556
C18 C15 C16 C19 143.8(18) 3_556 3_556
C19 C15 C16 C17 -120.9(15) 3_556 .
O1 C15 C16 C17 -70.4(8) . .
C18 C15 C16 C17 22.9(7) 3_556 .
C19 C16 C17 C18 -103(2) 3_556 3_556
C15 C16 C17 C18 -73.6(17) . 3_556
C18 C16 C17 C18 12.6(14) 3_556 .
C19 C16 C17 C18 -90.6(13) 3_556 .
C15 C16 C17 C18 -61.0(9) . .
C18 C16 C17 C17 19.0(17) 3_556 3_556
C19 C16 C17 C17 -84.2(11) 3_556 3_556
C15 C16 C17 C17 -54.6(6) . 3_556
C18 C17 C18 C16 176.8(10) 3_556 3_556
C16 C17 C18 C16 172.4(14) . 3_556
C17 C17 C18 C16 160.1(17) 3_556 3_556
C18 C17 C18 C17 16.7(13) 3_556 3_556
C16 C17 C18 C17 12.3(11) . 3_556
C18 C17 C18 C19 153.0(6) 3_556 .
C16 C17 C18 C19 148.6(6) . .
C17 C17 C18 C19 136.3(10) 3_556 .
C16 C17 C18 C18 -4.4(5) . 3_556
C17 C17 C18 C18 -16.7(13) 3_556 3_556
C18 C17 C18 C15 152.2(7) 3_556 3_556
C16 C17 C18 C15 147.8(6) . 3_556
C17 C17 C18 C15 135.6(8) 3_556 3_556
C16 C18 C19 C15 -141(2) 3_556 3_556
C17 C18 C19 C15 107.8(15) 3_556 3_556
C17 C18 C19 C15 -1.8(11) . 3_556
C18 C18 C19 C15 18.7(15) 3_556 3_556
C17 C18 C19 C16 -111(2) 3_556 3_556
C17 C18 C19 C16 138.9(19) . 3_556
C18 C18 C19 C16 159(2) 3_556 3_556
C15 C18 C19 C16 141(2) 3_556 3_556
C16 C18 C19 O1 156.1(19) 3_556 3_556
C17 C18 C19 O1 44.6(15) 3_556 3_556
C17 C18 C19 O1 -65.0(8) . 3_556
C18 C18 C19 O1 -44.5(13) 3_556 3_556
C15 C18 C19 O1 -63.2(8) 3_556 3_556
